data_2008466
loop_
_publ_author_name
'Hartmann, Susanne'
'Weckert, Edgar'
'Frahm, August W.'

_publ_section_title
;(1'<i>R</i>,2'<i>R</i>)-3-[(<i>cis</i>-2'-Cyclohexylmethylcyclopentyl)imino]-2-azabicyclo[2.2.2]octane
 hydrobromide, a hypoglycaemic semicyclic amidine
;
_journal_issue 5
_journal_name_full 'Acta Crystallographica Section C'
_journal_page_first 806
_journal_page_last 808
_journal_paper_doi 10.1107/S0108270199000402
_journal_volume 55
_journal_year 1999
_chemical_formula_iupac 'C19 H33 N2 +, Br -'
_chemical_formula_sum 'C19 H33 Br N2'
_chemical_formula_weight 369.39
_chemical_melting_point .506E-305
_chemical_name_systematic
;
(1'R, 2'R)-3-[(cis-2'-Cyclohexylmethylcyclopentyl)imino]-2-azabicyclo[2.2.2]
octan-HBr
;
_space_group_IT_number 19
_symmetry_cell_setting orthorhombic
_symmetry_space_group_name_Hall 'P 2ac 2ab'
_symmetry_space_group_name_H-M 'P 21 21 21'
_audit_creation_method SHELXL-97
_cell_angle_alpha 90.00
_cell_angle_beta 90.00
_cell_angle_gamma 90.00
_cell_formula_units_Z 4
_cell_length_a 11.245(2)
_cell_length_b 11.752(2)
_cell_length_c 14.476(5)
_cell_measurement_reflns_used 13764
_cell_measurement_temperature 150.0(10)
_cell_measurement_theta_max 25.6
_cell_measurement_theta_min 3
_cell_volume 1913.0(8)
_computing_cell_refinement XDS98
_computing_data_collection 'XDS98 (Kabsch, 1993)'
_computing_data_reduction XDS98
_computing_molecular_graphics 'CRYSTAN (Burzlaff & Rothammel, 1988)'
_computing_publication_material SHELXL97
_computing_structure_refinement 'SHELXL97 (Sheldrick, 1997)'
_computing_structure_solution 'SIR92 (Altomare et al., 1994)'
_diffrn_ambient_temperature 150(2)
_diffrn_detector_area_resol_mean 6.667
_diffrn_measured_fraction_theta_full 0.994
_diffrn_measured_fraction_theta_max 0.998
_diffrn_measurement_device_type 'MAR 180 mm image plate'
_diffrn_measurement_method 'area detector'
_diffrn_radiation_monochromator graphite
_diffrn_radiation_source 'rotating anode fine focus'
_diffrn_radiation_type MoK\a
_diffrn_radiation_wavelength 0.71069
_diffrn_reflns_av_R_equivalents 0.0499
_diffrn_reflns_av_sigmaI/netI 0.0279
_diffrn_reflns_limit_h_max 13
_diffrn_reflns_limit_h_min -13
_diffrn_reflns_limit_k_max 14
_diffrn_reflns_limit_k_min -14
_diffrn_reflns_limit_l_max 17
_diffrn_reflns_limit_l_min -17
_diffrn_reflns_number 24133
_diffrn_reflns_theta_full 25.6
_diffrn_reflns_theta_max 25.94
_diffrn_reflns_theta_min 2.51
_diffrn_standards_decay_% 0
_exptl_absorpt_coefficient_mu 2.149
_exptl_absorpt_correction_type none
_exptl_crystal_colour colourless
_exptl_crystal_density_diffrn 1.282
_exptl_crystal_density_method 'not measured'
_exptl_crystal_description 'approx. spherical (ground)'
_exptl_crystal_F_000 784
_exptl_crystal_size_max 0.09
_exptl_crystal_size_mid 0.085
_exptl_crystal_size_min 0.08
_exptl_crystal_size_rad 0.0425
_refine_diff_density_max 0.387
_refine_diff_density_min -0.134
_refine_ls_abs_structure_details 'Flack (1983)'
_refine_ls_abs_structure_Flack 0.006(6)
_refine_ls_extinction_method none
_refine_ls_goodness_of_fit_ref 1.102
_refine_ls_hydrogen_treatment mixed
_refine_ls_matrix_type full
_refine_ls_number_parameters 208
_refine_ls_number_reflns 3714
_refine_ls_number_restraints 0
_refine_ls_restrained_S_all 1.102
_refine_ls_R_factor_all 0.0196
_refine_ls_R_factor_gt 0.0195
_refine_ls_shift/su_max 0.001
_refine_ls_shift/su_mean 0.000
_refine_ls_structure_factor_coef Fsqd
_refine_ls_weighting_details 'w = 1/[\s^2^(Fo^2^)+(0.0217P)^2^+0.4565P] where P=(Fo^2^+2Fc^2^)/3'
_refine_ls_weighting_scheme calc
_refine_ls_wR_factor_ref 0.0512
_reflns_number_gt 3706
_reflns_number_total 3714
_reflns_threshold_expression I>2\s(I)
_cod_data_source_file jz1314.cif
_cod_data_source_block struct
_cod_depositor_comments
;
The following automatic conversions were performed:
'_symmetry_cell_setting' value 'Orthorhombic' changed to 'orthorhombic'
according to '/home/saulius/struct/CIF-dictionaries/cif_core.dic'
dictionary named 'cif_core.dic' version 2.4.1 from 2010-06-29.

Automatic conversion script
Id: cif_fix_enum 1527 2010-12-29 10:47:43Z saulius 

The following automatic conversions were performed:

'_symmetry_cell_setting' value 'Orthorhombic' changed to
'orthorhombic' according to
/home/saulius/struct/CIF-dictionaries/cif_core.dic dictionary named
'cif_core.dic' version 2.4.1 from 2010-06-29.

Automatic conversion script
Id: cif_fix_values 1715 2011-07-08 13:25:40Z adriana 

The following automatic conversions were performed:

'_refine_ls_weighting_scheme' value
'1/[\s^2^(Fo^2^)+(0.0217P)^2^+0.4565P] where P=(Fo^2^+2Fc^2^)/3' was
changed to 'calc'. New tag '_refine_ls_weighting_details' was
created. The value of the new tag was set to 'w =
1/[\s^2^(Fo^2^)+(0.0217P)^2^+0.4565P] where P=(Fo^2^+2Fc^2^)/3'.

Automatic conversion script
Id: cif_fix_values 3143 2015-03-26 13:38:13Z robertas 
;
_cod_database_code 2008466
_cod_database_fobs_code 2008466

loop_
_symmetry_equiv_pos_as_xyz
'x, y, z'
'-x+1/2, -y, z+1/2'
'x+1/2, -y+1/2, -z'
'-x, y+1/2, -z+1/2'

loop_
_atom_site_label
_atom_site_fract_x
_atom_site_fract_y
_atom_site_fract_z
_atom_site_U_iso_or_equiv
_atom_site_adp_type
_atom_site_calc_flag
_atom_site_refinement_flags
_atom_site_occupancy
_atom_site_disorder_assembly
_atom_site_disorder_group
_atom_site_type_symbol
H1 .504(2) .684(2) .3544(17) .035(6) Uiso d . 1 . . H
H2 .6191(19) .8632(19) .2083(14) .020(5) Uiso d . 1 . . H
Br .321938(14) .562498(14) .341986(11) .02681(6) Uani d . 1 . . Br1
N1 .55739(13) .72172(13) .37247(9) .0218(3) Uani d . 1 . . N
N2 .59422(13) .80942(13) .23019(10) .0212(3) Uani d . 1 . . N
C5 .78446(14) .80524(15) .42172(11) .0209(3) Uani d . 1 . . C
H51 .8334 .8542 .4623 .023 Uiso calc R 1 . . H
H52 .8375 .7698 .3753 .023 Uiso calc R 1 . . H
C3 .60889(14) .79902(14) .32023(11) .0194(3) Uani d . 1 . . C
C6 .72311(15) .71167(15) .47987(11) .0221(3) Uani d . 1 . . C
H61 .7464 .6355 .4569 .024 Uiso calc R 1 . . H
H62 .7478 .7180 .5453 .024 Uiso calc R 1 . . H
C1 .58823(15) .72703(15) .47177(11) .0220(3) Uani d . 1 . . C
H11 .5457 .6660 .5068 .024 Uiso calc R 1 . . H
C8 .61193(14) .93662(17) .44684(12) .0255(3) Uani d . 1 . . C
H81 .5498 .9835 .4168 .028 Uiso calc R 1 . . H
H82 .6621 .9872 .4852 .028 Uiso calc R 1 . . H
C5'' .09220(16) 1.09093(14) .27525(14) .0283(4) Uani d . 1 . . C
H5''1 .0843 1.1509 .3229 .031 Uiso calc R 1 . . H
H5''2 .0875 1.1279 .2139 .031 Uiso calc R 1 . . H
C4 .68901(15) .87784(14) .37258(11) .0201(3) Uani d . 1 . . C
H41 .7264 .9350 .3305 .022 Uiso calc R 1 . . H
C2' .39149(14) .79940(14) .15456(12) .0233(3) Uani d . 1 . . C
H2'1 .3302 .7381 .1490 .026 Uiso calc R 1 . . H
C1'' .22926(14) .93478(15) .21701(11) .0212(3) Uani d . 1 . . C
H1''1 .2266 .9673 .1532 .023 Uiso calc R 1 . . H
C4'' -.00968(16) 1.00661(16) .28517(14) .0303(4) Uani d . 1 . . C
H4''1 -.0862 1.0459 .2741 .033 Uiso calc R 1 . . H
H4''2 -.0107 .9757 .3488 .033 Uiso calc R 1 . . H
C1' .51443(15) .74107(14) .17237(11) .0215(3) Uani d . 1 . . C
H1'1 .5017 .6649 .2016 .024 Uiso calc R 1 . . H
C7'' .35180(15) .88056(15) .23073(12) .0232(4) Uani d . 1 . . C
H7''1 .4115 .9422 .2361 .026 Uiso calc R 1 . . H
H7''2 .3514 .8385 .2900 .026 Uiso calc R 1 . . H
C7 .55316(15) .84460(16) .50826(12) .0263(4) Uani d . 1 . . C
H71 .5801 .8533 .5730 .029 Uiso calc R 1 . . H
H72 .4656 .8532 .5068 .029 Uiso calc R 1 . . H
C3'' .00471(16) .90961(16) .21629(16) .0320(4) Uani d . 1 . . C
H3''1 -.0034 .9398 .1528 .035 Uiso calc R 1 . . H
H3''2 -.0594 .8531 .2262 .035 Uiso calc R 1 . . H
C2'' .12622(16) .85051(15) .22618(14) .0272(4) Uani d . 1 . . C
H2''1 .1306 .8128 .2872 .030 Uiso calc R 1 . . H
H2''2 .1339 .7911 .1781 .030 Uiso calc R 1 . . H
C5' .57150(16) .72548(17) .07564(12) .0284(4) Uani d . 1 . . C
H5'1 .6449 .7716 .0703 .031 Uiso calc R 1 . . H
H5'2 .5918 .6446 .0649 .031 Uiso calc R 1 . . H
C6'' .21267(15) 1.03299(15) .28548(13) .0267(4) Uani d . 1 . . C
H6''1 .2206 1.0034 .3492 .029 Uiso calc R 1 . . H
H6''2 .2763 1.0899 .2756 .029 Uiso calc R 1 . . H
C3' .4067(2) .8544(2) .05898(13) .0372(5) Uani d . 1 . . C
H3'1 .3287 .8680 .0292 .041 Uiso calc R 1 . . H
H3'2 .4503 .9274 .0634 .041 Uiso calc R 1 . . H
C4' .4787(2) .7655(2) .00600(14) .0448(6) Uani d . 1 . . C
H4'1 .4275 .7015 -.0140 .049 Uiso calc R 1 . . H
H4'2 .5171 .7995 -.0490 .049 Uiso calc R 1 . . H

loop_
_atom_site_aniso_label
_atom_site_aniso_U_11
_atom_site_aniso_U_22
_atom_site_aniso_U_33
_atom_site_aniso_U_12
_atom_site_aniso_U_13
_atom_site_aniso_U_23
Br .02329(8) .02824(9) .02888(9) -.00318(7) .00292(7) -.01086(7)
N1 .0201(7) .0266(7) .0187(7) -.0058(6) -.0046(5) .0011(6)
N2 .0205(6) .0225(7) .0205(7) -.0004(6) -.0018(5) .0043(6)
C5 .0156(7) .0277(8) .0194(7) .0019(6) -.0002(6) -.0007(7)
C3 .0160(7) .0220(8) .0202(8) .0029(6) -.0013(6) .0018(6)
C6 .0231(8) .0250(8) .0181(7) .0017(7) -.0022(6) .0011(6)
C1 .0211(8) .0285(9) .0162(8) -.0024(7) -.0002(6) .0021(6)
C8 .0215(8) .0249(8) .0300(8) .0028(8) -.0006(6) -.0043(8)
C5'' .0301(9) .0204(8) .0344(9) .0003(7) .0054(8) -.0032(7)
C4 .0165(7) .0230(8) .0208(7) -.0017(7) -.0003(6) .0029(6)
C2' .0225(8) .0258(8) .0214(8) .0043(7) -.0049(7) -.0033(7)
C1'' .0218(7) .0203(7) .0215(7) .0016(7) -.0015(6) -.0004(7)
C4'' .0237(9) .0276(9) .0395(10) .0008(7) .0044(8) .0042(8)
C1' .0236(8) .0226(7) .0184(8) .0025(6) -.0023(6) -.0009(6)
C7'' .0216(9) .0284(9) .0196(8) .0010(7) -.0031(6) -.0043(7)
C7 .0179(8) .0343(10) .0266(9) -.0009(7) .0047(6) -.0029(7)
C3'' .0214(8) .0261(9) .0484(11) -.0019(7) -.0070(8) -.0021(8)
C2'' .0244(8) .0189(8) .0383(10) -.0004(7) -.0066(7) -.0011(7)
C5' .0311(9) .0326(10) .0216(8) .0044(8) .0014(7) -.0027(7)
C6'' .0249(9) .0248(9) .0305(9) -.0049(6) .0011(7) -.0069(7)
C3' .0465(12) .0445(12) .0208(9) .0182(10) -.0073(8) .0022(8)
C4' .0597(14) .0524(13) .0221(9) .0220(12) -.0016(9) -.0026(9)

loop_
_atom_type_symbol
_atom_type_description
_atom_type_scat_dispersion_real
_atom_type_scat_dispersion_imag
_atom_type_scat_source
C C 0.0033 0.0016 'International Tables Vol C Tables 4.2.6.8 and 6.1.1.4'
H H 0.0000 0.0000 'International Tables Vol C Tables 4.2.6.8 and 6.1.1.4'
N N 0.0061 0.0033 'International Tables Vol C Tables 4.2.6.8 and 6.1.1.4'
Br Br- -0.2901 2.4595 'International Tables Vol C Tables 4.2.6.8 and 6.1.1.4'

loop_
_geom_angle_atom_site_label_1
_geom_angle_atom_site_label_2
_geom_angle_atom_site_label_3
_geom_angle
_geom_angle_publ_flag
C3 N1 C1 115.20(14) yes
C3 N1 H1 121.9(18) no
C1 N1 H1 121.6(18) no
C3 N2 C1' 126.13(16) yes
C3 N2 H2 116.3(16) no
C1' N2 H2 116.2(16) no
C4 C5 C6 109.47(13) no
N1 C3 N2 125.20(16) yes
N1 C3 C4 113.62(14) yes
N2 C3 C4 121.18(15) yes
C1 C6 C5 108.42(14) no
N1 C1 C6 107.54(14) yes
N1 C1 C7 108.23(14) yes
C6 C1 C7 109.57(14) yes
C4 C8 C7 109.09(15) no
C4'' C5'' C6'' 111.67(14) no
C3 C4 C8 106.93(14) yes
C3 C4 C5 108.02(13) yes
C8 C4 C5 108.45(13) yes
C7'' C2' C3' 114.86(15) no
C7'' C2' C1' 114.43(14) yes
C3' C2' C1' 103.57(14) yes
C2'' C1'' C7'' 113.64(14) no
C2'' C1'' C6'' 109.82(13) no
C7'' C1'' C6'' 109.82(13) no
C5'' C4'' C3'' 110.22(15) no
N2 C1' C5' 109.07(14) yes
N2 C1' C2' 113.25(13) yes
C5' C1' C2' 105.58(13) yes
C2' C7'' C1'' 115.47(14) yes
C1 C7 C8 108.80(14) no
C4'' C3'' C2'' 111.78(15) no
C1'' C2'' C3'' 111.84(14) no
C4' C5' C1' 106.09(15) no
C5'' C6'' C1'' 112.46(14) no
C4' C3' C2' 102.87(16) no
C5' C4' C3' 103.99(16) no

loop_
_geom_bond_atom_site_label_1
_geom_bond_atom_site_label_2
_geom_bond_site_symmetry_2
_geom_bond_distance
_geom_bond_publ_flag
N1 C3 . 1.316(2) yes
N1 C1 . 1.480(2) yes
N1 H1 . .79(3) no
N2 C3 . 1.319(2) yes
N2 C1' . 1.467(2) yes
N2 H2 . .76(2) no
C5 C4 . 1.545(2) yes
C5 C6 . 1.547(2) no
C3 C4 . 1.498(2) yes
C6 C1 . 1.532(2) yes
C1 C7 . 1.531(3) yes
C8 C4 . 1.544(2) yes
C8 C7 . 1.548(3) no
C5'' C4'' . 1.522(3) no
C5'' C6'' . 1.523(2) no
C2' C7'' . 1.525(2) yes
C2' C3' . 1.537(3) yes
C2' C1' . 1.564(2) yes
C1'' C2'' . 1.530(2) no
C1'' C7'' . 1.531(2) yes
C1'' C6'' . 1.533(2) no
C4'' C3'' . 1.523(3) no
C1' C5' . 1.551(2) yes
C3'' C2'' . 1.539(2) no
C5' C4' . 1.525(3) no
C3' C4' . 1.529(3) no
